data_7012290
loop_
_publ_author_name
'Tang, Christina Y.'
'Downs, Anthony J.'
'Greene, Tim M.'
'Parsons, Simon'

_publ_section_title
;
 Dimeric piperidino-alane and -gallane: metal hydrides with a cyclic
 M(&#x00B5;-N)2M core (M = Al or Ga)
;
_journal_issue 4
_journal_name_full 'Dalton Transactions'
_journal_page_first 540
_journal_paper_doi 10.1039/b209669m
_journal_year 2003
_chemical_formula_moiety '[H2Ga(NC5H10)]2'
_chemical_formula_sum 'C10 H24 Ga2 N2'
_chemical_formula_weight 311.75
_chemical_name_systematic
; 
? 
;
_space_group_IT_number 14
_symmetry_cell_setting monoclinic
_symmetry_space_group_name_Hall '-P 2ybc'
_symmetry_space_group_name_H-M 'P 1 21/c 1'
_atom_sites_solution_hydrogens mixed
_atom_sites_solution_primary direct
_atom_sites_solution_secondary difmap
_audit_creation_method SHELXL-97
_cell_angle_alpha 90.00
_cell_angle_beta 92.87(3)
_cell_angle_gamma 90.00
_cell_formula_units_Z 2
_cell_length_a 8.7830(18)
_cell_length_b 6.1200(12)
_cell_length_c 12.930(3)
_cell_measurement_reflns_used 50
_cell_measurement_temperature 150(2)
_cell_measurement_theta_max 16
_cell_measurement_theta_min 15
_cell_volume 694.1(3)
_computing_cell_refinement 'Stoe DIF4'
_computing_data_collection 'Stoe DIF4'
_computing_data_reduction 'Stoe REDU4'
_computing_molecular_graphics SHELXTL
_computing_structure_refinement 'SHELXL-97 (Sheldrick, 1997)'
_computing_structure_solution 'SHELXS-97 (Sheldrick, 1990)'
_diffrn_ambient_temperature 150(2)
_diffrn_measured_fraction_theta_full 0.997
_diffrn_measured_fraction_theta_max 0.997
_diffrn_measurement_device_type 'Stoe Stadi-4'
_diffrn_measurement_method Omega-theta
_diffrn_radiation_monochromator graphite
_diffrn_radiation_source 'fine-focus sealed tube'
_diffrn_radiation_type MoK\a
_diffrn_radiation_wavelength 0.71073
_diffrn_reflns_av_R_equivalents 0.0764
_diffrn_reflns_av_sigmaI/netI 0.0382
_diffrn_reflns_limit_h_max 10
_diffrn_reflns_limit_h_min -10
_diffrn_reflns_limit_k_max 7
_diffrn_reflns_limit_k_min -7
_diffrn_reflns_limit_l_max 15
_diffrn_reflns_limit_l_min -1
_diffrn_reflns_number 5293
_diffrn_reflns_theta_full 25.02
_diffrn_reflns_theta_max 25.02
_diffrn_reflns_theta_min 3.15
_diffrn_standards_interval_time 60
_diffrn_standards_number 3
_exptl_absorpt_coefficient_mu 3.852
_exptl_absorpt_correction_T_max 0.190
_exptl_absorpt_correction_T_min 0.119
_exptl_absorpt_correction_type psi-scan
_exptl_crystal_colour Colourless
_exptl_crystal_density_diffrn 1.492
_exptl_crystal_density_method 'not measured'
_exptl_crystal_description block
_exptl_crystal_F_000 320
_exptl_crystal_size_max 0.62
_exptl_crystal_size_mid 0.47
_exptl_crystal_size_min 0.43
_refine_diff_density_max 1.084
_refine_diff_density_min -1.217
_refine_diff_density_rms 0.163
_refine_ls_extinction_method none
_refine_ls_goodness_of_fit_ref 1.107
_refine_ls_hydrogen_treatment
;
H1/H2 restrained refxyz (the Ga-H bonds restrained to be similar); 
Uiso=1.2Ueq(Ga); other H's allowed to ride. 
;
_refine_ls_matrix_type full
_refine_ls_number_parameters 70
_refine_ls_number_reflns 1223
_refine_ls_number_restraints 1
_refine_ls_restrained_S_all 1.107
_refine_ls_R_factor_all 0.0495
_refine_ls_R_factor_gt 0.0442
_refine_ls_shift/su_max 0.002
_refine_ls_shift/su_mean 0.000
_refine_ls_structure_factor_coef Fsqd
_refine_ls_weighting_details 'calc w=1/[\s^2^(Fo^2^)+(0.0805P)^2^+0.0000P] where P=(Fo^2^+2Fc^2^)/3'
_refine_ls_weighting_scheme calc
_refine_ls_wR_factor_gt 0.1094
_refine_ls_wR_factor_ref 0.1134
_reflns_number_gt 1098
_reflns_number_total 1223
_reflns_threshold_expression >2sigma(I)
_cod_data_source_file b209669m.txt
_cod_data_source_block ajdgan
_cod_depositor_comments
;
The following automatic conversions were performed:
'_symmetry_cell_setting' value 'Monoclinic' changed to 'monoclinic'
according to '/home/saulius/struct/CIF-dictionaries/cif_core.dic'
dictionary named 'cif_core.dic' version 2.4.1 from 2010-06-29.

Automatic conversion script
Id: cif_fix_enum 1527 2010-12-29 10:47:43Z saulius 

The following automatic conversions were performed:

'_exptl_absorpt_correction_type' tag value 'Psi-scans' was replaced
with 'psi-scan' value.

Automatic conversion script
Id: cif_fix_values 1646 2011-03-28 12:23:43Z adriana 

The following automatic conversions were performed:

'_atom_sites_solution_hydrogens' value 'geom/difmap' was changed to
'mixed'.

Automatic conversion script
Id: cif_fix_values 6452 2018-10-05 10:23:21Z andrius 
;
_cod_original_cell_volume 694.1(2)
_cod_original_sg_symbol_H-M P21/c
_cod_database_code 7012290

loop_
_symmetry_equiv_pos_as_xyz
'x, y, z'
'-x, y+1/2, -z+1/2'
'-x, -y, -z'
'x, -y-1/2, z-1/2'

loop_
_atom_site_label
_atom_site_type_symbol
_atom_site_fract_x
_atom_site_fract_y
_atom_site_fract_z
_atom_site_U_iso_or_equiv
_atom_site_adp_type
_atom_site_occupancy
_atom_site_symmetry_multiplicity
_atom_site_calc_flag
_atom_site_refinement_flags
_atom_site_disorder_assembly
_atom_site_disorder_group
Ga1 Ga 0.62162(4) 0.07971(7) 0.56815(3) 0.0274(2) Uani 1 1 d D . .
H1 H 0.667(5) 0.324(5) 0.567(3) 0.033 Uiso 1 1 d D . .
H2 H 0.722(5) -0.096(6) 0.627(3) 0.033 Uiso 1 1 d D . .
N1 N 0.3971(3) 0.0259(5) 0.5789(2) 0.0230(6) Uani 1 1 d . . .
C2 C 0.3087(4) 0.2283(6) 0.5991(3) 0.0323(9) Uani 1 1 d . . .
H2A H 0.3291 0.3387 0.5456 0.039 Uiso 1 1 calc R . .
H2B H 0.3430 0.2890 0.6673 0.039 Uiso 1 1 calc R . .
C3 C 0.1383(4) 0.1837(7) 0.5982(4) 0.0372(10) Uani 1 1 d . . .
H3A H 0.1018 0.1361 0.5281 0.045 Uiso 1 1 calc R . .
H3B H 0.0838 0.3198 0.6150 0.045 Uiso 1 1 calc R . .
C4 C 0.1030(5) 0.0065(8) 0.6770(3) 0.0386(10) Uani 1 1 d . . .
H4A H 0.1276 0.0610 0.7480 0.046 Uiso 1 1 calc R . .
H4B H -0.0070 -0.0293 0.6713 0.046 Uiso 1 1 calc R . .
C5 C 0.1957(4) -0.1971(6) 0.6575(3) 0.0316(9) Uani 1 1 d . . .
H5A H 0.1619 -0.2617 0.5900 0.038 Uiso 1 1 calc R . .
H5B H 0.1787 -0.3063 0.7122 0.038 Uiso 1 1 calc R . .
C6 C 0.3649(4) -0.1419(6) 0.6570(3) 0.0263(8) Uani 1 1 d . . .
H6A H 0.3999 -0.0884 0.7265 0.032 Uiso 1 1 calc R . .
H6B H 0.4229 -0.2762 0.6425 0.032 Uiso 1 1 calc R . .

loop_
_atom_site_aniso_label
_atom_site_aniso_U_11
_atom_site_aniso_U_22
_atom_site_aniso_U_33
_atom_site_aniso_U_23
_atom_site_aniso_U_13
_atom_site_aniso_U_12
Ga1 0.0248(3) 0.0442(4) 0.0129(3) -0.00180(16) -0.00335(19) -0.00970(15)
N1 0.0242(15) 0.0290(15) 0.0156(15) 0.0027(13) -0.0018(12) -0.0029(13)
C2 0.031(2) 0.033(2) 0.032(2) -0.0004(17) -0.0040(16) -0.0014(15)
C3 0.029(2) 0.039(2) 0.042(2) -0.012(2) -0.0060(17) 0.0065(17)
C4 0.027(2) 0.056(2) 0.033(2) -0.010(2) 0.0062(17) -0.003(2)
C5 0.0308(19) 0.041(2) 0.0231(19) 0.0056(17) -0.0003(15) -0.0083(16)
C6 0.0282(18) 0.0357(18) 0.0148(18) 0.0046(16) 0.0002(14) -0.0009(17)

loop_
_atom_type_symbol
_atom_type_description
_atom_type_scat_dispersion_real
_atom_type_scat_dispersion_imag
_atom_type_scat_source
C C 0.0033 0.0016 'International Tables Vol C Tables 4.2.6.8 and 6.1.1.4'
H H 0.0000 0.0000 'International Tables Vol C Tables 4.2.6.8 and 6.1.1.4'
N N 0.0061 0.0033 'International Tables Vol C Tables 4.2.6.8 and 6.1.1.4'
Ga Ga 0.2307 1.6083 'International Tables Vol C Tables 4.2.6.8 and 6.1.1.4'

loop_
_geom_angle_atom_site_label_1
_geom_angle_atom_site_label_2
_geom_angle_atom_site_label_3
_geom_angle
_geom_angle_site_symmetry_1
_geom_angle_site_symmetry_3
_geom_angle_publ_flag
N1 Ga1 N1 88.79(13) 3_656 . ?
N1 Ga1 Ga1 44.34(9) . 3_656 ?
N1 Ga1 H1 108.3(16) 3_656 . ?
N1 Ga1 H1 114.4(16) . . ?
Ga1 Ga1 H1 120.6(17) 3_656 . ?
N1 Ga1 H2 105.0(16) 3_656 . ?
N1 Ga1 H2 112.6(16) . . ?
Ga1 Ga1 H2 116.7(15) 3_656 . ?
H1 Ga1 H2 122(2) . . ?
C6 N1 C2 109.8(3) . . ?
C6 N1 Ga1 114.5(2) . 3_656 ?
C2 N1 Ga1 114.5(2) . 3_656 ?
C6 N1 Ga1 112.5(2) . . ?
C2 N1 Ga1 113.4(2) . . ?
Ga1 N1 Ga1 91.21(13) 3_656 . ?
N1 C2 C3 111.7(3) . . ?
N1 C2 H2A 109.3 . . ?
C3 C2 H2A 109.3 . . ?
N1 C2 H2B 109.3 . . ?
C3 C2 H2B 109.3 . . ?
H2A C2 H2B 107.9 . . ?
C2 C3 C4 110.7(3) . . ?
C2 C3 H3A 109.5 . . ?
C4 C3 H3A 109.5 . . ?
C2 C3 H3B 109.5 . . ?
C4 C3 H3B 109.5 . . ?
H3A C3 H3B 108.1 . . ?
C5 C4 C3 110.1(3) . . ?
C5 C4 H4A 109.6 . . ?
C3 C4 H4A 109.6 . . ?
C5 C4 H4B 109.6 . . ?
C3 C4 H4B 109.6 . . ?
H4A C4 H4B 108.2 . . ?
C4 C5 C6 110.5(3) . . ?
C4 C5 H5A 109.5 . . ?
C6 C5 H5A 109.5 . . ?
C4 C5 H5B 109.5 . . ?
C6 C5 H5B 109.5 . . ?
H5A C5 H5B 108.1 . . ?
N1 C6 C5 112.1(3) . . ?
N1 C6 H6A 109.2 . . ?
C5 C6 H6A 109.2 . . ?
N1 C6 H6B 109.2 . . ?
C5 C6 H6B 109.2 . . ?
H6A C6 H6B 107.9 . . ?

loop_
_geom_bond_atom_site_label_1
_geom_bond_atom_site_label_2
_geom_bond_distance
_geom_bond_site_symmetry_2
_geom_bond_publ_flag
Ga1 N1 2.007(3) 3_656 ?
Ga1 N1 2.011(3) . ?
Ga1 Ga1 2.8714(11) 3_656 ?
Ga1 H1 1.55(3) . ?
Ga1 H2 1.56(3) . ?
N1 C6 1.478(5) . ?
N1 C2 1.492(5) . ?
C2 C3 1.520(6) . ?
C2 H2A 0.9900 . ?
C2 H2B 0.9900 . ?
C3 C4 1.531(7) . ?
C3 H3A 0.9900 . ?
C3 H3B 0.9900 . ?
C4 C5 1.517(6) . ?
C4 H4A 0.9900 . ?
C4 H4B 0.9900 . ?
C5 C6 1.524(5) . ?
C5 H5A 0.9900 . ?
C5 H5B 0.9900 . ?
C6 H6A 0.9900 . ?
C6 H6B 0.9900 . ?
